data_7160240
loop_
_publ_author_name
'Bakuleva, Nadezhda A.'
'Lichitskii, Boris V.'
'Komogortsev, Andrey N.'
'Tretyakov, Evgeny V.'

_publ_section_title
;
 The study of the photochemical behavior of 5-aryl-2,3-dihydropyrazine
 1,4-dioxides.
;
_journal_name_full 'Organic &amp; biomolecular chemistry'
_journal_paper_doi 10.1039/d4ob01570c
_journal_year 2024
_chemical_formula_moiety 'C14 H17 Cl N2 O2'
_chemical_formula_sum 'C14 H17 Cl N2 O2'
_chemical_formula_weight 280.74
_space_group_crystal_system monoclinic
_space_group_IT_number 14
_space_group_name_Hall '-P 2ybc'
_space_group_name_H-M_alt 'P 1 21/c 1'
_atom_sites_solution_hydrogens geom
_atom_sites_solution_primary dual
_atom_sites_solution_secondary difmap
_audit_creation_date 2024-02-09
_audit_creation_method
;
Olex2 1.5
(compiled 2023.08.24 svn.re1ec1418 for OlexSys, GUI svn.r6817)
;
_audit_update_record
;
2024-06-27 deposited with the CCDC.	2024-11-11 downloaded from the CCDC.
;
_cell_angle_alpha 90
_cell_angle_beta 102.1830(10)
_cell_angle_gamma 90
_cell_formula_units_Z 4
_cell_length_a 9.58470(10)
_cell_length_b 11.18550(10)
_cell_length_c 13.06700(10)
_cell_measurement_reflns_used 18468
_cell_measurement_temperature 100.01(10)
_cell_measurement_theta_max 79.6560
_cell_measurement_theta_min 3.8730
_cell_volume 1369.36(2)
_computing_cell_refinement 'CrysAlisPro 1.171.43.104a (Rigaku OD, 2023)'
_computing_data_collection 'CrysAlisPro system (CCD 43.104a 64-bit (release 22-12-2023))'
_computing_data_reduction 'CrysAlisPro 1.171.43.104a (Rigaku OD, 2023)'
_computing_molecular_graphics 'Olex2 1.5 (Dolomanov et al., 2009)'
_computing_publication_material 'Olex2 1.5 (Dolomanov et al., 2009)'
_computing_structure_refinement 'SHELXL 2018/3 (Sheldrick, 2015)'
_computing_structure_solution 'SHELXT 2014/5 (Sheldrick, 2014)'
_diffrn_ambient_environment N~2~
_diffrn_ambient_temperature 100.01(10)
_diffrn_detector 'Hybrid Pixel Array Detector'
_diffrn_detector_area_resol_mean 10.0000
_diffrn_detector_type HyPix
_diffrn_measured_fraction_theta_full 1.000
_diffrn_measured_fraction_theta_max 0.997
_diffrn_measurement_details
;
List of Runs (angles in degrees, time in seconds):

  # Type    Start    End  Width  t~exp~   \w     \q     \k     \f   Frames
#--------------------------------------------------------------------------
  1  \w    -51.00 -20.00   0.50    0.32    --  -93.75  45.00 -90.00   62
  2  \w    -71.00 -20.00   0.50    0.32    --  -93.75  61.00 -60.00  102
  3  \w    -51.00 -20.00   0.50    0.32    --  -93.75  45.00 120.00   62
  4  \w    -47.00 -19.00   0.50    0.32    --  -93.75  42.00 131.00   56
  5  \w    -47.00  30.00   0.50    0.08    --  -44.88  42.00 131.00  154
  6  \w    -47.00  30.00   0.50    0.08    --  -44.88  42.00 131.00  154
  7  \w    -32.00  27.00   0.50    0.08    --   44.88 -19.00-150.00  118
  8  \w     95.00 178.00   0.50    0.32    --  115.25 125.00 120.00  166
  9  \w     16.00  43.00   0.50    0.08    --   44.88  85.00-137.78   54
 10  \w    -29.00  47.00   0.50    0.08    --   44.88 -42.00 -20.00  152
 11  \w     92.00 118.00   0.50    0.32    --  115.25  77.00 120.00   52
 12  \w    139.00 178.00   0.50    0.32    --  115.25  77.00 150.00   78
 13  \w    144.00 170.00   0.50    0.32    --  115.25  77.00  30.00   52
 14  \w     96.00 178.00   0.50    0.32    --  115.25  61.00 -30.00  164
 15  \w     96.00 178.00   0.50    0.32    --  115.25  61.00 -30.00  164
 16  \w     97.00 178.00   0.50    0.32    --  115.25  42.00 131.00  162
 17  \w     89.00 130.00   0.50    0.32    --  115.25  77.00 -60.00   82
 18  \w     96.00 172.00   0.50    0.32    --  115.25  61.00 -90.00  152
 19  \w     96.00 178.00   0.50    0.32    --  115.25  61.00-150.00  164
 20  \w     97.00 178.00   0.50    0.32    --  115.25  45.00-180.00  162
 21  \w     97.00 178.00   0.50    0.32    --  115.25  30.00-150.00  162
 22  \w     97.00 178.00   0.50    0.32    --  115.25  30.00 -90.00  162
 23  \w    147.00 173.00   0.50    0.32    --  115.25  15.00-150.00   52
 24  \w    137.00 176.00   0.50    0.32    --  115.25  15.00 -60.00   78
 25  \w     90.00 178.00   0.50    0.32    --  115.25  15.00 -30.00  176
 26  \w     27.00 119.00   0.50    0.08    --   44.88  42.00 131.00  184
 27  \w     43.00 105.00   0.50    0.32    --  115.25 -77.00-120.00  124
 28  \w     43.00 105.00   0.50    0.32    --  115.25 -77.00-150.00  124
 29  \w     43.00 105.00   0.50    0.32    --  115.25 -77.00 -90.00  124
 30  \w     43.00 105.00   0.50    0.32    --  115.25 -77.00  30.00  124
 31  \w     43.00 105.00   0.50    0.32    --  115.25 -77.00  30.00  124
 32  \w     43.00  71.00   0.50    0.32    --  115.25 -61.00-150.00   56
 33  \w     43.00  71.00   0.50    0.32    --  115.25 -61.00  30.00   56
 34  \w     48.00  73.00   0.50    0.32    --  115.25 -77.00  60.00   50
 35  \w     43.00  71.00   0.50    0.32    --  115.25 -61.00  60.00   56
 36  \w     43.00 105.00   0.50    0.32    --  115.25 -77.00  90.00  124
 37  \w    110.00 144.00   0.50    0.32    --  115.25 -84.00 127.65   68
 38  \w     45.00 111.00   0.50    0.32    --  115.25-125.00 150.00  132
 39  \w     45.00 111.00   0.50    0.32    --  115.25-125.00  60.00  132
 40  \w     71.00 103.00   0.50    0.32    --  115.25 -95.00  30.00   64
 41  \w     65.00  91.00   0.50    0.32    --  115.25-125.00 -60.00   52
 42  \w     34.00  94.00   0.50    0.08    --   44.88-125.00-180.00  120
 43  \w     54.00  80.00   0.50    0.32    --  115.25 -95.00-120.00   52
 44  \w    109.00 141.00   0.50    0.32    --  115.25 -88.00-167.37   64
 45  \w     46.00  71.00   0.50    0.32    --  115.25 -88.00-167.37   50
 46  \w     86.00 111.00   0.50    0.32    --  115.25-125.00 -90.00   50
 47  \w     49.00  75.00   0.50    0.32    --  115.25 -95.00 120.00   52
 48  \w     43.00 105.00   0.50    0.32    --  115.25 -95.00 150.00  124
 49  \w   -119.00 -26.00   0.50    0.08    --  -44.88 -42.00 -20.00  186
 50  \w   -168.00 -74.00   0.50    0.32    --  -93.75 -42.00 -20.00  188
;
_diffrn_measurement_device 'four-circle diffractometer'
_diffrn_measurement_device_type 'XtaLAB Synergy, Dualflex, HyPix'
_diffrn_measurement_method '\w scans'
_diffrn_orient_matrix_type 'CrysAlisPro convention (1999,Acta A55,543-557)'
_diffrn_orient_matrix_UB_11 0.1172756000
_diffrn_orient_matrix_UB_12 -0.0406795000
_diffrn_orient_matrix_UB_13 0.0930818000
_diffrn_orient_matrix_UB_21 0.0806882000
_diffrn_orient_matrix_UB_22 -0.0601939000
_diffrn_orient_matrix_UB_23 -0.0764282000
_diffrn_orient_matrix_UB_31 0.0822126000
_diffrn_orient_matrix_UB_32 0.1170010000
_diffrn_orient_matrix_UB_33 -0.0069775000
_diffrn_radiation_monochromator mirror
_diffrn_radiation_probe x-ray
_diffrn_radiation_type 'Cu K\a'
_diffrn_radiation_wavelength 1.54184
_diffrn_reflns_av_R_equivalents 0.0315
_diffrn_reflns_av_unetI/netI 0.0155
_diffrn_reflns_Laue_measured_fraction_full 1.000
_diffrn_reflns_Laue_measured_fraction_max 0.997
_diffrn_reflns_limit_h_max 12
_diffrn_reflns_limit_h_min -11
_diffrn_reflns_limit_k_max 14
_diffrn_reflns_limit_k_min -13
_diffrn_reflns_limit_l_max 16
_diffrn_reflns_limit_l_min -16
_diffrn_reflns_number 22397
_diffrn_reflns_point_group_measured_fraction_full 1.000
_diffrn_reflns_point_group_measured_fraction_max 0.997
_diffrn_reflns_theta_full 67.684
_diffrn_reflns_theta_max 79.911
_diffrn_reflns_theta_min 4.720
_diffrn_source 'micro-focus sealed X-ray tube'
_diffrn_source_type 'PhotonJet (Cu) X-ray Source'
_exptl_absorpt_coefficient_mu 2.472
_exptl_absorpt_correction_T_max 1.000
_exptl_absorpt_correction_T_min 0.296
_exptl_absorpt_correction_type gaussian
_exptl_absorpt_process_details
;
CrysAlisPro 1.171.43.104a (Rigaku Oxford Diffraction, 2023)
Numerical absorption correction based on gaussian integration over
a multifaceted crystal model
Empirical absorption correction using spherical harmonics,
implemented in SCALE3 ABSPACK scaling algorithm.
;
_exptl_crystal_colour colourless
_exptl_crystal_density_diffrn 1.362
_exptl_crystal_density_meas ?
_exptl_crystal_density_method 'not measured'
_exptl_crystal_description prism
_exptl_crystal_F_000 592
_exptl_crystal_size_max 0.82
_exptl_crystal_size_mid 0.44
_exptl_crystal_size_min 0.22
_refine_diff_density_max 0.371
_refine_diff_density_min -0.204
_refine_diff_density_rms 0.046
_refine_ls_extinction_coef 0.0013(2)
_refine_ls_extinction_expression Fc^*^=kFc[1+0.001xFc^2^\l^3^/sin(2\q)]^-1/4^
_refine_ls_extinction_method 'SHELXL-2018/3 (Sheldrick 2018)'
_refine_ls_goodness_of_fit_ref 1.055
_refine_ls_hydrogen_treatment constr
_refine_ls_matrix_type full
_refine_ls_number_parameters 177
_refine_ls_number_reflns 2983
_refine_ls_number_restraints 0
_refine_ls_restrained_S_all 1.055
_refine_ls_R_factor_all 0.0313
_refine_ls_R_factor_gt 0.0311
_refine_ls_shift/su_max 0.002
_refine_ls_shift/su_mean 0.000
_refine_ls_structure_factor_coef Fsqd
_refine_ls_weighting_details 'w=1/[\s^2^(Fo^2^)+(0.0416P)^2^+0.6551P] where P=(Fo^2^+2Fc^2^)/3'
_refine_ls_weighting_scheme calc
_refine_ls_wR_factor_gt 0.0810
_refine_ls_wR_factor_ref 0.0812
_reflns_Friedel_coverage 0.000
_reflns_number_gt 2964
_reflns_number_total 2983
_reflns_threshold_expression 'I > 2\s(I)'
_cod_data_source_file d4ob01570c2.cif
_cod_data_source_block cl450
_cod_depositor_comments
;
The following automatic conversions were performed:

data item '_exptl_crystal_density_meas' value 'none' was changed to
'?' -- the value is perceived as not measured.

Automatic conversion script
Id: cif_fix_values 8170 2020-07-09 18:12:32Z antanas 
;
_cod_database_code 7160240
_shelx_shelxl_version_number 2018/3
_chemical_oxdiff_formula C14H1707ClN2
_chemical_oxdiff_usercomment CL450
_shelx_space_group_comment
;
The symmetry employed for this shelxl refinement is uniquely defined
by the following loop, which should always be used as a source of
symmetry information in preference to the above space-group names.
They are only intended as comments.
;
_shelx_estimated_absorpt_t_max 0.612
_shelx_estimated_absorpt_t_min 0.236
_olex2_refinement_description
;
1. Fixed Uiso
 At 1.2 times of:
  All C(H) groups
 At 1.5 times of:
  All C(H,H,H) groups
2.a Ternary CH refined with riding coordinates:
 C8(H8)
2.b Aromatic/amide H refined with riding coordinates:
 C2(H2), C3(H3), C5(H5), C6(H6)
2.c Idealised Me refined as rotating group:
 C11(H11A,H11B,H11C), C12(H12A,H12B,H12C), C13(H13A,H13B,H13C), C14(H14A,H14B,
 H14C)
;
_olex2_submission_special_instructions 'No special instructions were received'
_oxdiff_exptl_absorpt_empirical_details
;
Empirical correction (ABSPACK) includes:
- Absorption correction using spherical harmonics
- Frame scaling
;
_oxdiff_exptl_absorpt_empirical_full_max 1.840
_oxdiff_exptl_absorpt_empirical_full_min 0.745

loop_
_space_group_symop_operation_xyz
'x, y, z'
'-x, y+1/2, -z+1/2'
'-x, -y, -z'
'x, -y-1/2, z-1/2'

loop_
_atom_site_label
_atom_site_type_symbol
_atom_site_fract_x
_atom_site_fract_y
_atom_site_fract_z
_atom_site_U_iso_or_equiv
_atom_site_adp_type
_atom_site_occupancy
_atom_site_site_symmetry_order
_atom_site_calc_flag
_atom_site_refinement_flags_posn
_atom_site_refinement_flags_adp
_atom_site_refinement_flags_occupancy
_atom_site_disorder_assembly
_atom_site_disorder_group
Cl1 Cl 0.80326(3) 0.09144(2) 0.57953(2) 0.02020(10) Uani 1 1 d . . . . .
O1 O 0.89870(9) 0.63164(8) 0.21405(7) 0.01893(19) Uani 1 1 d . . . . .
O2 O 0.52583(9) 0.57573(8) 0.33929(7) 0.01953(19) Uani 1 1 d . . . . .
N1 N 0.90950(10) 0.72901(9) 0.29631(8) 0.0164(2) Uani 1 1 d . . . . .
N2 N 0.64405(10) 0.61426(9) 0.31913(7) 0.0146(2) Uani 1 1 d . . . . .
C1 C 0.79634(12) 0.22744(10) 0.51366(9) 0.0158(2) Uani 1 1 d . . . . .
C2 C 0.71707(12) 0.32021(11) 0.54326(9) 0.0164(2) Uani 1 1 d . . . . .
H2 H 0.672087 0.310912 0.600961 0.020 Uiso 1 1 calc R U . . .
C3 C 0.70436(12) 0.42651(10) 0.48762(9) 0.0153(2) Uani 1 1 d . . . . .
H3 H 0.647176 0.489238 0.505636 0.018 Uiso 1 1 calc R U . . .
C4 C 0.77501(11) 0.44237(10) 0.40508(9) 0.0141(2) Uani 1 1 d . . . . .
C5 C 0.85769(12) 0.34861(10) 0.37887(9) 0.0165(2) Uani 1 1 d . . . . .
H5 H 0.907952 0.359267 0.324169 0.020 Uiso 1 1 calc R U . . .
C6 C 0.86727(12) 0.24005(10) 0.43183(9) 0.0168(2) Uani 1 1 d . . . . .
H6 H 0.921188 0.175822 0.412456 0.020 Uiso 1 1 calc R U . . .
C7 C 0.76527(11) 0.55580(10) 0.34647(9) 0.0144(2) Uani 1 1 d . . . . .
C8 C 0.89696(12) 0.60534(10) 0.32035(9) 0.0155(2) Uani 1 1 d . . . . .
H8 H 0.987170 0.568590 0.360464 0.019 Uiso 1 1 calc R U . . .
C9 C 0.77570(12) 0.79943(10) 0.28627(9) 0.0160(2) Uani 1 1 d . . . . .
C10 C 0.63257(12) 0.72855(10) 0.25515(9) 0.0158(2) Uani 1 1 d . . . . .
C11 C 0.79416(13) 0.85372(11) 0.39618(10) 0.0220(3) Uani 1 1 d . . . . .
H11A H 0.778414 0.791795 0.445575 0.033 Uiso 1 1 calc R U . . .
H11B H 0.724797 0.918342 0.395004 0.033 Uiso 1 1 calc R U . . .
H11C H 0.891066 0.885698 0.418132 0.033 Uiso 1 1 calc R U . . .
C12 C 0.78423(14) 0.89827(11) 0.20713(11) 0.0242(3) Uani 1 1 d . . . . .
H12A H 0.867665 0.948672 0.233636 0.036 Uiso 1 1 calc R U . . .
H12B H 0.697508 0.947137 0.196641 0.036 Uiso 1 1 calc R U . . .
H12C H 0.792992 0.862402 0.140351 0.036 Uiso 1 1 calc R U . . .
C13 C 0.50925(12) 0.80184(11) 0.28102(10) 0.0206(2) Uani 1 1 d . . . . .
H13A H 0.418517 0.761884 0.252046 0.031 Uiso 1 1 calc R U . . .
H13B H 0.509026 0.881833 0.250391 0.031 Uiso 1 1 calc R U . . .
H13C H 0.521399 0.808646 0.357166 0.031 Uiso 1 1 calc R U . . .
C14 C 0.59107(14) 0.69074(13) 0.13954(9) 0.0240(3) Uani 1 1 d . . . . .
H14A H 0.671953 0.650132 0.119614 0.036 Uiso 1 1 calc R U . . .
H14B H 0.565582 0.761731 0.095619 0.036 Uiso 1 1 calc R U . . .
H14C H 0.509229 0.636282 0.129734 0.036 Uiso 1 1 calc R U . . .

loop_
_atom_site_aniso_label
_atom_site_aniso_U_11
_atom_site_aniso_U_22
_atom_site_aniso_U_33
_atom_site_aniso_U_23
_atom_site_aniso_U_13
_atom_site_aniso_U_12
Cl1 0.02590(17) 0.01452(15) 0.02037(16) 0.00309(9) 0.00535(11) -0.00238(10)
O1 0.0228(4) 0.0180(4) 0.0188(4) -0.0005(3) 0.0107(3) 0.0009(3)
O2 0.0110(4) 0.0184(4) 0.0308(5) 0.0034(3) 0.0081(3) -0.0017(3)
N1 0.0153(4) 0.0159(5) 0.0195(5) 0.0001(4) 0.0069(4) 0.0005(4)
N2 0.0118(4) 0.0147(4) 0.0179(5) 0.0003(4) 0.0046(3) -0.0009(3)
C1 0.0167(5) 0.0136(5) 0.0163(5) 0.0009(4) 0.0017(4) -0.0025(4)
C2 0.0157(5) 0.0192(6) 0.0152(5) -0.0009(4) 0.0053(4) -0.0031(4)
C3 0.0137(5) 0.0165(5) 0.0163(5) -0.0025(4) 0.0039(4) -0.0004(4)
C4 0.0119(5) 0.0152(5) 0.0150(5) -0.0002(4) 0.0022(4) -0.0009(4)
C5 0.0144(5) 0.0197(6) 0.0166(5) 0.0006(4) 0.0056(4) 0.0011(4)
C6 0.0169(5) 0.0159(5) 0.0179(5) -0.0010(4) 0.0043(4) 0.0026(4)
C7 0.0130(5) 0.0155(5) 0.0154(5) -0.0001(4) 0.0048(4) 0.0003(4)
C8 0.0138(5) 0.0161(5) 0.0177(5) 0.0006(4) 0.0060(4) 0.0009(4)
C9 0.0142(5) 0.0150(5) 0.0205(5) 0.0019(4) 0.0072(4) 0.0009(4)
C10 0.0131(5) 0.0163(5) 0.0187(5) 0.0038(4) 0.0048(4) 0.0016(4)
C11 0.0202(6) 0.0210(6) 0.0259(6) -0.0059(5) 0.0073(5) -0.0002(5)
C12 0.0212(6) 0.0215(6) 0.0332(7) 0.0109(5) 0.0132(5) 0.0037(5)
C13 0.0150(5) 0.0188(6) 0.0297(6) 0.0068(5) 0.0087(5) 0.0041(4)
C14 0.0221(6) 0.0298(7) 0.0183(6) 0.0021(5) 0.0002(4) 0.0016(5)

loop_
_atom_type_symbol
_atom_type_description
_atom_type_scat_dispersion_real
_atom_type_scat_dispersion_imag
_atom_type_scat_source
C C 0.0181 0.0091 'International Tables Vol C Tables 4.2.6.8 and 6.1.1.4'
H H 0.0000 0.0000 'International Tables Vol C Tables 4.2.6.8 and 6.1.1.4'
Cl Cl 0.3639 0.7018 'International Tables Vol C Tables 4.2.6.8 and 6.1.1.4'
N N 0.0311 0.0180 'International Tables Vol C Tables 4.2.6.8 and 6.1.1.4'
O O 0.0492 0.0322 'International Tables Vol C Tables 4.2.6.8 and 6.1.1.4'

loop_
_exptl_crystal_face_index_h
_exptl_crystal_face_index_k
_exptl_crystal_face_index_l
_exptl_crystal_face_perp_dist
-1 0 1 0.1491
1 0 -1 0.1491
0 1 0 0.3755
0 -1 0 0.4435
-2 0 1 0.1782
1 0 0 0.2034
-1 0 0 0.1882
0 1 -2 0.2518
-1 0 2 0.1154
0 1 1 0.2785
-1 0 -2 0.1478
1 0 2 0.2706
0 -1 2 0.2993
-1 -2 1 0.3790
0 0 -1 0.1037
-1 -2 -1 0.3668
1 0 -2 0.1079
-1 2 0 0.3683
2 2 1 0.2796
-1 -2 2 0.3230
0 -1 -2 0.2447

loop_
_geom_angle_atom_site_label_1
_geom_angle_atom_site_label_2
_geom_angle_atom_site_label_3
_geom_angle
_geom_angle_site_symmetry_1
_geom_angle_site_symmetry_3
_geom_angle_publ_flag
C8 O1 N1 58.03(7) . . ?
C8 N1 O1 57.66(7) . . ?
C8 N1 C9 114.91(9) . . ?
C9 N1 O1 112.88(8) . . ?
O2 N2 C7 122.82(10) . . ?
O2 N2 C10 115.39(9) . . ?
C7 N2 C10 121.69(9) . . ?
C2 C1 Cl1 118.75(9) . . ?
C2 C1 C6 121.58(11) . . ?
C6 C1 Cl1 119.66(9) . . ?
C1 C2 H2 120.4 . . ?
C3 C2 C1 119.21(10) . . ?
C3 C2 H2 120.4 . . ?
C2 C3 H3 119.7 . . ?
C2 C3 C4 120.62(10) . . ?
C4 C3 H3 119.7 . . ?
C3 C4 C7 121.39(10) . . ?
C5 C4 C3 118.96(10) . . ?
C5 C4 C7 119.64(10) . . ?
C4 C5 H5 119.5 . . ?
C6 C5 C4 120.90(10) . . ?
C6 C5 H5 119.5 . . ?
C1 C6 C5 118.66(10) . . ?
C1 C6 H6 120.7 . . ?
C5 C6 H6 120.7 . . ?
N2 C7 C4 121.62(10) . . ?
N2 C7 C8 119.85(10) . . ?
C4 C7 C8 118.52(10) . . ?
O1 C8 N1 64.32(7) . . ?
O1 C8 C7 119.19(10) . . ?
O1 C8 H8 114.2 . . ?
N1 C8 C7 121.83(10) . . ?
N1 C8 H8 114.2 . . ?
C7 C8 H8 114.2 . . ?
N1 C9 C10 116.60(9) . . ?
N1 C9 C11 101.54(9) . . ?
N1 C9 C12 105.95(9) . . ?
C11 C9 C10 111.46(9) . . ?
C12 C9 C10 111.14(10) . . ?
C12 C9 C11 109.57(10) . . ?
N2 C10 C9 109.04(9) . . ?
N2 C10 C13 107.35(9) . . ?
N2 C10 C14 106.44(9) . . ?
C13 C10 C9 110.28(9) . . ?
C13 C10 C14 108.17(10) . . ?
C14 C10 C9 115.22(9) . . ?
C9 C11 H11A 109.5 . . ?
C9 C11 H11B 109.5 . . ?
C9 C11 H11C 109.5 . . ?
H11A C11 H11B 109.5 . . ?
H11A C11 H11C 109.5 . . ?
H11B C11 H11C 109.5 . . ?
C9 C12 H12A 109.5 . . ?
C9 C12 H12B 109.5 . . ?
C9 C12 H12C 109.5 . . ?
H12A C12 H12B 109.5 . . ?
H12A C12 H12C 109.5 . . ?
H12B C12 H12C 109.5 . . ?
C10 C13 H13A 109.5 . . ?
C10 C13 H13B 109.5 . . ?
C10 C13 H13C 109.5 . . ?
H13A C13 H13B 109.5 . . ?
H13A C13 H13C 109.5 . . ?
H13B C13 H13C 109.5 . . ?
C10 C14 H14A 109.5 . . ?
C10 C14 H14B 109.5 . . ?
C10 C14 H14C 109.5 . . ?
H14A C14 H14B 109.5 . . ?
H14A C14 H14C 109.5 . . ?
H14B C14 H14C 109.5 . . ?

loop_
_geom_bond_atom_site_label_1
_geom_bond_atom_site_label_2
_geom_bond_distance
_geom_bond_site_symmetry_2
_geom_bond_publ_flag
Cl1 C1 1.7422(11) . ?
O1 N1 1.5184(12) . ?
O1 C8 1.4235(14) . ?
O2 N2 1.2904(12) . ?
N1 C8 1.4292(15) . ?
N1 C9 1.4870(14) . ?
N2 C7 1.3153(15) . ?
N2 C10 1.5188(14) . ?
C1 C2 1.3883(16) . ?
C1 C6 1.3901(16) . ?
C2 H2 0.9500 . ?
C2 C3 1.3856(16) . ?
C3 H3 0.9500 . ?
C3 C4 1.4006(15) . ?
C4 C5 1.3999(16) . ?
C4 C7 1.4747(15) . ?
C5 H5 0.9500 . ?
C5 C6 1.3910(16) . ?
C6 H6 0.9500 . ?
C7 C8 1.4827(15) . ?
C8 H8 1.0000 . ?
C9 C10 1.5623(15) . ?
C9 C11 1.5348(16) . ?
C9 C12 1.5277(16) . ?
C10 C13 1.5337(15) . ?
C10 C14 1.5380(16) . ?
C11 H11A 0.9800 . ?
C11 H11B 0.9800 . ?
C11 H11C 0.9800 . ?
C12 H12A 0.9800 . ?
C12 H12B 0.9800 . ?
C12 H12C 0.9800 . ?
C13 H13A 0.9800 . ?
C13 H13B 0.9800 . ?
C13 H13C 0.9800 . ?
C14 H14A 0.9800 . ?
C14 H14B 0.9800 . ?
C14 H14C 0.9800 . ?

loop_
_geom_torsion_atom_site_label_1
_geom_torsion_atom_site_label_2
_geom_torsion_atom_site_label_3
_geom_torsion_atom_site_label_4
_geom_torsion
_geom_torsion_site_symmetry_1
_geom_torsion_site_symmetry_2
_geom_torsion_site_symmetry_3
_geom_torsion_site_symmetry_4
_geom_torsion_publ_flag
Cl1 C1 C2 C3 -176.45(8) . . . . ?
Cl1 C1 C6 C5 178.61(8) . . . . ?
O1 N1 C8 C7 -109.78(12) . . . . ?
O1 N1 C9 C10 38.21(12) . . . . ?
O1 N1 C9 C11 159.53(8) . . . . ?
O1 N1 C9 C12 -86.01(11) . . . . ?
O2 N2 C7 C4 -1.58(17) . . . . ?
O2 N2 C7 C8 179.79(10) . . . . ?
O2 N2 C10 C9 149.68(9) . . . . ?
O2 N2 C10 C13 30.21(13) . . . . ?
O2 N2 C10 C14 -85.44(11) . . . . ?
N1 O1 C8 C7 113.69(11) . . . . ?
N1 C9 C10 N2 44.63(12) . . . . ?
N1 C9 C10 C13 162.27(9) . . . . ?
N1 C9 C10 C14 -74.94(13) . . . . ?
N2 C7 C8 O1 -56.40(15) . . . . ?
N2 C7 C8 N1 19.87(16) . . . . ?
C1 C2 C3 C4 -2.50(16) . . . . ?
C2 C1 C6 C5 -0.05(17) . . . . ?
C2 C3 C4 C5 0.63(16) . . . . ?
C2 C3 C4 C7 -178.65(10) . . . . ?
C3 C4 C5 C6 1.59(17) . . . . ?
C3 C4 C7 N2 -41.56(16) . . . . ?
C3 C4 C7 C8 137.09(11) . . . . ?
C4 C5 C6 C1 -1.88(17) . . . . ?
C4 C7 C8 O1 124.93(11) . . . . ?
C4 C7 C8 N1 -158.81(10) . . . . ?
C5 C4 C7 N2 139.16(11) . . . . ?
C5 C4 C7 C8 -42.19(15) . . . . ?
C6 C1 C2 C3 2.23(17) . . . . ?
C7 N2 C10 C9 -34.03(14) . . . . ?
C7 N2 C10 C13 -153.50(11) . . . . ?
C7 N2 C10 C14 90.84(12) . . . . ?
C7 C4 C5 C6 -179.11(10) . . . . ?
C8 O1 N1 C9 -105.89(10) . . . . ?
C8 N1 C9 C10 -25.41(14) . . . . ?
C8 N1 C9 C11 95.91(11) . . . . ?
C8 N1 C9 C12 -149.64(10) . . . . ?
C9 N1 C8 O1 102.32(10) . . . . ?
C9 N1 C8 C7 -7.47(15) . . . . ?
C10 N2 C7 C4 -177.59(10) . . . . ?
C10 N2 C7 C8 3.78(16) . . . . ?
C11 C9 C10 N2 -71.29(11) . . . . ?
C11 C9 C10 C13 46.35(13) . . . . ?
C11 C9 C10 C14 169.14(10) . . . . ?
C12 C9 C10 N2 166.16(9) . . . . ?
C12 C9 C10 C13 -76.19(12) . . . . ?
C12 C9 C10 C14 46.60(13) . . . . ?

loop_
_exptl_oxdiff_crystal_face_indexfrac_h
_exptl_oxdiff_crystal_face_indexfrac_k
_exptl_oxdiff_crystal_face_indexfrac_l
_exptl_oxdiff_crystal_face_x
_exptl_oxdiff_crystal_face_y
_exptl_oxdiff_crystal_face_z
-0.9992 -0.0002 0.9998 -0.0241 -0.1570 -0.0891
0.9992 0.0002 -0.9998 0.0241 0.1570 0.0891
0.0001 0.9994 0.0003 -0.0406 -0.0602 0.1169
-0.0001 -0.9994 -0.0003 0.0406 0.0602 -0.1169
-1.9986 -0.0003 1.0004 -0.1413 -0.2377 -0.1713
0.9995 0.0000 -0.0006 0.1172 0.0807 0.0822
-0.9995 -0.0000 0.0006 -0.1172 -0.0807 -0.0822
-0.0005 0.9998 -1.9980 -0.2267 0.0925 0.1309
-0.9989 -0.0004 1.9989 0.0689 -0.2333 -0.0961
0.0003 0.9992 0.9995 0.0524 -0.1365 0.1100
-1.0000 0.0004 -1.9977 -0.3032 0.0720 -0.0682
1.0000 -0.0004 1.9977 0.3032 -0.0720 0.0682
0.0005 -0.9998 1.9980 0.2267 -0.0925 -0.1309
-0.9993 -1.9990 0.9991 0.0571 -0.0367 -0.3230
-0.0003 0.0002 -0.9991 -0.0930 0.0763 0.0070
-0.9999 -1.9986 -0.9992 -0.1290 0.1160 -0.3091
0.9989 0.0004 -1.9989 -0.0689 0.2333 0.0961
-0.9993 1.9987 0.0013 -0.1984 -0.2010 0.1517
1.9993 1.9986 0.9986 0.2461 -0.0353 0.3912
-0.9991 -1.9992 1.9983 0.1502 -0.1130 -0.3300
-0.0006 -0.9990 -1.9986 -0.1455 0.2128 -0.1030
